data_1540770
loop_
_publ_author_name
'Zhu, X.'
'Feng, S.'
'Zhang, J.'
'Lu, G.'
'Gan, Z.'
'Wu, K.'
'Chen, K.'

_publ_section_title
;
 Structure modification of BiSrCaCuO superconductors due to
 Pb-substitution
;
_journal_name_full 'Modern Physics Letters B'
_journal_page_first 707
_journal_page_last 717
_journal_volume 3
_journal_year 1989
_chemical_formula_sum 'Bi1.6 Ca2 Cu3 O10 Pb0.4 Sr2'
_chemical_name_systematic '(Bi.8 Pb.2)2 Sr2 Ca2 Cu3 O10'
_space_group_IT_number 139
_symmetry_space_group_name_Hall '-I 4 2'
_symmetry_space_group_name_H-M 'I 4/m m m'
_cell_angle_alpha 90
_cell_angle_beta 90
_cell_angle_gamma 90
_cell_formula_units_Z 2
_cell_length_a 3.823
_cell_length_b 3.823
_cell_length_c 37.074
_cell_volume 541.849
_citation_journal_id_ASTM MPLBET
_cod_data_source_file Zhu_MPLBET_1989_1343.cif
_cod_data_source_block Bi1.6Ca2Cu3O10Pb0.4Sr2
_cod_original_cell_volume 541.8487
_cod_database_code 1540770

loop_
_symmetry_equiv_pos_as_xyz
x,y,z
-y,x,z
-x,-y,z
y,-x,z
x,-y,-z
y,x,-z
-x,y,-z
-y,-x,-z
-x,-y,-z
y,-x,-z
x,y,-z
-y,x,-z
-x,y,z
-y,-x,z
x,-y,z
y,x,z
x+1/2,y+1/2,z+1/2
-y+1/2,x+1/2,z+1/2
-x+1/2,-y+1/2,z+1/2
y+1/2,-x+1/2,z+1/2
x+1/2,-y+1/2,-z+1/2
y+1/2,x+1/2,-z+1/2
-x+1/2,y+1/2,-z+1/2
-y+1/2,-x+1/2,-z+1/2
-x+1/2,-y+1/2,-z+1/2
y+1/2,-x+1/2,-z+1/2
x+1/2,y+1/2,-z+1/2
-y+1/2,x+1/2,-z+1/2
-x+1/2,y+1/2,z+1/2
-y+1/2,-x+1/2,z+1/2
x+1/2,-y+1/2,z+1/2
y+1/2,x+1/2,z+1/2

loop_
_atom_site_label
_atom_site_type_symbol
_atom_site_fract_x
_atom_site_fract_y
_atom_site_fract_z
_atom_site_occupancy
_atom_site_U_iso_or_equiv
O4 O-2 0 0 0.289 1 0.0
O2 O-2 0 0.5 0.0964 1 0.0
Bi1 Bi+3 0 0 0.2109 0.8 0.0
Cu2 Cu+2 0 0 0.0976 1 0.0
Sr1 Sr+2 0 0 0.3557 1 0.0
O1 O-2 0 0.5 0 1 0.0
Cu1 Cu+2 0 0 0 1 0.0
Ca1 Ca+2 0 0 0.4556 1 0.0
O3 O-2 0 0 0.1454 1 0.0
Pb1 Pb+2 0 0 0.2109 0.2 0.0
